data_4335691
loop_
_publ_author_name
'Joseph DePasquale'
'Ismael Nieto'
'Lauren E. Reuther'
'Corey J. Herbst-Gervasoni'
'Jared J. Paul'
'Vadym Mochalin'
'Matthias Zeller'
'Christine M. Thomas'
'Anthony W. Addison'
'Elizabeth T. Papish'

_publ_contact_author_address
;3141 Chestnut St.
Drexel University
Philadelphia PA 19104 
;
_publ_contact_author_email ep322@drexel.edu
_publ_contact_author_name 'Elizabeth T. Papish'
_publ_contact_author_phone 215-895-2666
_publ_section_title
;
 Iridium Dihydroxybipyridine Complexes Show That Ligand Deprotonation
 Dramatically Speeds Rates of Catalytic Water Oxidation
;
_journal_name_full 'Inorganic Chemistry'
_journal_page_first 9175
_journal_page_last 9183
_journal_paper_doi 10.1021/ic302448d
_journal_volume 52
_journal_year 2013
_chemical_formula_moiety 'C32 H12 B F24, C20 H23 Cl Ir N2 O2'
_chemical_formula_sum 'C52 H35 B Cl F24 Ir N2 O2'
_chemical_formula_weight 1414.28
_chemical_name_systematic
; 
 ? 
;
_space_group_crystal_system triclinic
_space_group_IT_number 2
_space_group_name_Hall '-P 1'
_space_group_name_H-M_alt 'P -1'
_symmetry_space_group_name_Hall '-P 1'
_symmetry_space_group_name_H-M 'P -1'
_atom_sites_solution_hydrogens geom
_atom_sites_solution_primary direct
_atom_sites_solution_secondary difmap
_audit_creation_method SHELXL-2012
_cell_angle_alpha 106.619(2)
_cell_angle_beta 95.770(2)
_cell_angle_gamma 104.581(2)
_cell_formula_units_Z 2
_cell_length_a 12.5011(16)
_cell_length_b 13.0829(17)
_cell_length_c 17.668(2)
_cell_measurement_reflns_used 9381
_cell_measurement_temperature 100(2)
_cell_measurement_theta_max 32.12
_cell_measurement_theta_min 2.28
_cell_volume 2632.9(6)
_computing_cell_refinement 'SAINT V8.18C (Bruker, 2012)'
_computing_data_collection 'Apex2  v2012.4-3 (Bruker, 2012)'
_computing_data_reduction 'SAINT V8.18C (Bruker, 2012)'
_computing_molecular_graphics 'Shelxtl (Bruker, 2003)'
_computing_publication_material 'Shelxtl (Bruker, 2003)'
_computing_structure_refinement
;  
SHELXL-2012 (Sheldrick, 2012), 
SHELXLE Rev576, Shelxle (H\"ubschle et al., 2011)
;
_computing_structure_solution 'SHELXS-97 (Sheldrick, 2008)'
_diffrn_ambient_temperature 100(2)
_diffrn_measured_fraction_theta_full 0.997
_diffrn_measured_fraction_theta_max 0.988
_diffrn_measurement_device_type 'Bruker AXS SMART APEX CCD diffractometer'
_diffrn_measurement_method '\f and \w scans'
_diffrn_radiation_monochromator graphite
_diffrn_radiation_source 'sealed tube'
_diffrn_radiation_type MoK\a
_diffrn_radiation_wavelength 0.71073
_diffrn_reflns_av_R_equivalents 0.0235
_diffrn_reflns_Laue_measured_fraction_full 0.997
_diffrn_reflns_Laue_measured_fraction_max 0.988
_diffrn_reflns_limit_h_max 17
_diffrn_reflns_limit_h_min -17
_diffrn_reflns_limit_k_max 18
_diffrn_reflns_limit_k_min -18
_diffrn_reflns_limit_l_max 25
_diffrn_reflns_limit_l_min -25
_diffrn_reflns_number 61487
_diffrn_reflns_point_group_measured_fraction_full 0.997
_diffrn_reflns_point_group_measured_fraction_max 0.988
_diffrn_reflns_theta_full 28.000
_diffrn_reflns_theta_max 30.507
_diffrn_reflns_theta_min 1.700
_exptl_absorpt_coefficient_mu 2.715
_exptl_absorpt_correction_T_max 0.7463
_exptl_absorpt_correction_T_min 0.6012
_exptl_absorpt_correction_type multi-scan
_exptl_absorpt_process_details 'Apex2  v2012.4-3 (Bruker, 2012)'
_exptl_crystal_colour yellow
_exptl_crystal_density_diffrn 1.784
_exptl_crystal_description block
_exptl_crystal_F_000 1384
_exptl_crystal_size_max 0.41
_exptl_crystal_size_mid 0.25
_exptl_crystal_size_min 0.17
_refine_diff_density_max 1.406
_refine_diff_density_min -0.705
_refine_diff_density_rms 0.079
_refine_ls_extinction_method none
_refine_ls_goodness_of_fit_ref 1.038
_refine_ls_hydrogen_treatment constr
_refine_ls_matrix_type full
_refine_ls_number_parameters 821
_refine_ls_number_reflns 15880
_refine_ls_number_restraints 90
_refine_ls_restrained_S_all 1.071
_refine_ls_R_factor_all 0.0230
_refine_ls_R_factor_gt 0.0198
_refine_ls_shift/su_max 0.006
_refine_ls_shift/su_mean 0.000
_refine_ls_structure_factor_coef Fsqd
_refine_ls_weighting_details
; 
 w=1/[\s^2^(Fo^2^)+(0.0195P)^2^+2.3334P] 
 where P=(Fo^2^+2Fc^2^)/3 
;
_refine_ls_weighting_scheme calc
_refine_ls_wR_factor_gt 0.0457
_refine_ls_wR_factor_ref 0.0470
_reflns_Friedel_coverage 0.000
_reflns_number_gt 14839
_reflns_number_total 15880
_reflns_threshold_expression 'I > 2\s(I)'
_cod_data_source_file ic302448d_si_002_1.cif
_cod_data_source_block complex5_12mz369_0m
_cod_database_code 4335691
_shelx_space_group_comment
; 
The symmetry employed for this shelxl refinement is uniquely defined 
by the following loop, which should always be used as a source of 
symmetry information in preference to the above space-group names. 
They are only intended as comments. 
;
_diffrn_reflns_sigmai/neti 0.0216
_shelxl_version_number 2012-4

loop_
_space_group_symop_operation_xyz
'x, y, z'
'-x, -y, -z'

loop_
_atom_site_label
_atom_site_type_symbol
_atom_site_fract_x
_atom_site_fract_y
_atom_site_fract_z
_atom_site_U_iso_or_equiv
_atom_site_adp_type
_atom_site_occupancy
_atom_site_site_symmetry_order
_atom_site_calc_flag
_atom_site_refinement_flags
_atom_site_disorder_assembly
_atom_site_disorder_group
C1 C 0.74370(15) 0.40233(14) 0.24062(10) 0.0195(3) Uani 1 1 d D . .
C2 C 0.78295(16) 0.45047(16) 0.18371(11) 0.0250(4) Uani 1 1 d D . .
H2 H 0.8523 0.4461 0.1675 0.030 Uiso 1 1 calc RD . .
C3 C 0.71857(18) 0.50404(17) 0.15199(11) 0.0282(4) Uani 1 1 d D . .
H3 H 0.7429 0.5367 0.1127 0.034 Uiso 1 1 calc RD . .
C4 C 0.61767(17) 0.51109(16) 0.17683(11) 0.0245(4) Uani 1 1 d D . .
H4 H 0.5742 0.5506 0.1564 0.029 Uiso 1 1 calc RD . .
C5 C 0.58209(15) 0.45938(14) 0.23184(10) 0.0170(3) Uani 1 1 d D . .
C6 C 0.48380(14) 0.46905(13) 0.26935(10) 0.0158(3) Uani 1 1 d D . .
C7 C 0.40916(16) 0.52246(15) 0.24868(11) 0.0207(3) Uani 1 1 d D . .
H7 H 0.4151 0.5506 0.2048 0.025 Uiso 1 1 calc RD . .
C8 C 0.32492(16) 0.53434(15) 0.29342(11) 0.0225(4) Uani 1 1 d D . .
H8 H 0.2700 0.5671 0.2783 0.027 Uiso 1 1 calc RD . .
C9 C 0.32117(15) 0.49874(15) 0.35947(11) 0.0196(3) Uani 1 1 d D . .
H9 H 0.2658 0.5091 0.3917 0.023 Uiso 1 1 calc RD . .
C10 C 0.40084(14) 0.44688(13) 0.37820(10) 0.0150(3) Uani 1 1 d D . .
C11 C 0.55935(15) 0.14753(14) 0.25461(11) 0.0198(3) Uani 1 1 d D . .
C12 C 0.61358(14) 0.16425(14) 0.33428(12) 0.0207(3) Uani 1 1 d D . .
C13 C 0.53290(15) 0.18053(14) 0.38694(11) 0.0193(3) Uani 1 1 d D . .
C14 C 0.43117(14) 0.17315(13) 0.33931(11) 0.0172(3) Uani 1 1 d D . .
C15 C 0.44743(14) 0.15740(13) 0.25769(10) 0.0171(3) Uani 1 1 d D . .
C16 C 0.6081(2) 0.12301(18) 0.17991(14) 0.0377(6) Uani 1 1 d D . .
H16A H 0.5845 0.0423 0.1523 0.057 Uiso 1 1 calc RD . .
H16B H 0.6904 0.1504 0.1941 0.057 Uiso 1 1 calc RD . .
H16C H 0.5813 0.1603 0.1443 0.057 Uiso 1 1 calc RD . .
C17 C 0.72703(17) 0.15389(19) 0.35969(18) 0.0401(6) Uani 1 1 d D . .
H17A H 0.7186 0.0809 0.3669 0.060 Uiso 1 1 calc RD . .
H17B H 0.7645 0.2130 0.4106 0.060 Uiso 1 1 calc RD . .
H17C H 0.7724 0.1610 0.3183 0.060 Uiso 1 1 calc RD . .
C18 C 0.5533(2) 0.19781(19) 0.47536(13) 0.0371(5) Uani 1 1 d D . .
H18A H 0.5389 0.1252 0.4841 0.056 Uiso 1 1 calc RD . .
H18B H 0.5027 0.2375 0.5009 0.056 Uiso 1 1 calc RD . .
H18C H 0.6315 0.2420 0.4990 0.056 Uiso 1 1 calc RD . .
C19 C 0.32064(17) 0.17072(16) 0.36516(15) 0.0313(5) Uani 1 1 d D . .
H19A H 0.2829 0.2120 0.3387 0.047 Uiso 1 1 calc RD . .
H19B H 0.3331 0.2054 0.4236 0.047 Uiso 1 1 calc RD . .
H19C H 0.2735 0.0932 0.3501 0.047 Uiso 1 1 calc RD . .
C20 C 0.35773(19) 0.14295(17) 0.18900(13) 0.0330(5) Uani 1 1 d D . .
H20A H 0.3910 0.1428 0.1411 0.049 Uiso 1 1 calc RD . .
H20B H 0.3244 0.2046 0.2031 0.049 Uiso 1 1 calc RD . .
H20C H 0.2992 0.0720 0.1780 0.049 Uiso 1 1 calc RD . .
C21 C 1.00645(12) 0.97373(13) 0.22222(9) 0.0120(3) Uani 1 1 d D . .
C22 C 1.01190(13) 1.03663(14) 0.30197(10) 0.0143(3) Uani 1 1 d D . .
H22 H 1.0073 1.0005 0.3417 0.017 Uiso 1 1 calc RD . .
C23 C 1.02391(14) 1.15098(14) 0.32506(10) 0.0163(3) Uani 1 1 d D A .
C24 C 1.03287(15) 1.20764(14) 0.26987(11) 0.0196(3) Uani 1 1 d D . .
H24 H 1.0409 1.2854 0.2856 0.024 Uiso 1 1 calc RD . .
C25 C 1.02979(15) 1.14711(14) 0.19032(11) 0.0180(3) Uani 1 1 d D . .
C26 C 1.01619(14) 1.03335(13) 0.16712(10) 0.0154(3) Uani 1 1 d D . .
H26 H 1.0134 0.9944 0.1123 0.018 Uiso 1 1 calc RD . .
C27 C 1.03431(16) 1.21551(16) 0.41183(12) 0.0259(4) Uani 1 1 d D . .
C28 C 1.04678(18) 1.21010(17) 0.13162(13) 0.0282(4) Uani 1 1 d D . .
C29 C 0.90637(13) 0.77048(13) 0.11067(9) 0.0118(3) Uani 1 1 d D . .
C30 C 0.91173(13) 0.66992(13) 0.05752(9) 0.0132(3) Uani 1 1 d D . .
H30 H 0.9774 0.6472 0.0650 0.016 Uiso 1 1 calc RD . .
C31 C 0.82389(14) 0.60215(13) -0.00597(9) 0.0141(3) Uani 1 1 d D . .
C32 C 0.72625(14) 0.63145(14) -0.01865(10) 0.0173(3) Uani 1 1 d D . .
H32 H 0.6661 0.5852 -0.0617 0.021 Uiso 1 1 calc RD . .
C33 C 0.71881(14) 0.73048(15) 0.03341(10) 0.0184(3) Uani 1 1 d D B .
C34 C 0.80700(14) 0.79852(14) 0.09602(10) 0.0155(3) Uani 1 1 d D . .
H34 H 0.7997 0.8663 0.1300 0.019 Uiso 1 1 calc RD . .
C35 C 0.83490(16) 0.49450(14) -0.05895(11) 0.0202(3) Uani 1 1 d D . .
C36 C 0.61164(17) 0.76075(19) 0.02427(12) 0.0321(5) Uani 1 1 d D . .
C37 C 1.12942(13) 0.84272(12) 0.17792(9) 0.0121(3) Uani 1 1 d D . .
C38 C 1.21584(13) 0.85995(13) 0.24160(10) 0.0145(3) Uani 1 1 d D . .
H38 H 1.1988 0.8679 0.2938 0.017 Uiso 1 1 calc RD . .
C39 C 1.32605(14) 0.86582(13) 0.23069(11) 0.0173(3) Uani 1 1 d D . .
C40 C 1.35557(14) 0.85966(14) 0.15647(12) 0.0210(3) Uani 1 1 d D . .
H40 H 1.4304 0.8631 0.1488 0.025 Uiso 1 1 calc RD . .
C41 C 1.27296(15) 0.84837(15) 0.09364(11) 0.0196(3) Uani 1 1 d D C .
C42 C 1.16186(14) 0.83816(14) 0.10364(10) 0.0157(3) Uani 1 1 d D . .
H42 H 1.1067 0.8278 0.0588 0.019 Uiso 1 1 calc RD . .
C43 C 1.41105(15) 0.87348(15) 0.29975(13) 0.0253(4) Uani 1 1 d D . .
C44 C 1.30412(17) 0.84761(18) 0.01400(12) 0.0307(5) Uani 1 1 d D . .
C45 C 0.96072(13) 0.77979(13) 0.25765(9) 0.0120(3) Uani 1 1 d D . .
C46 C 1.01107(13) 0.70688(13) 0.28158(9) 0.0133(3) Uani 1 1 d D . .
H46 H 1.0746 0.6928 0.2601 0.016 Uiso 1 1 calc RD . .
C47 C 0.97097(13) 0.65430(13) 0.33591(10) 0.0135(3) Uani 1 1 d D . .
C48 C 0.87586(13) 0.66818(13) 0.36665(9) 0.0142(3) Uani 1 1 d D . .
H48 H 0.8482 0.6317 0.4032 0.017 Uiso 1 1 calc RD . .
C49 C 0.82257(13) 0.73750(13) 0.34188(9) 0.0137(3) Uani 1 1 d D . .
C50 C 0.86432(13) 0.79216(13) 0.28958(9) 0.0135(3) Uani 1 1 d D . .
H50 H 0.8263 0.8399 0.2747 0.016 Uiso 1 1 calc RD . .
C51 C 1.03678(15) 0.58574(15) 0.36286(11) 0.0184(3) Uani 1 1 d D . .
C52 C 0.71987(15) 0.75740(15) 0.37313(11) 0.0201(3) Uani 1 1 d D . .
B1 B 1.00169(14) 0.84147(14) 0.19239(10) 0.0114(3) Uani 1 1 d D . .
Cl1 Cl 0.71064(3) 0.44711(3) 0.44127(2) 0.01590(7) Uani 1 1 d D . .
F1 F 0.97424(16) 1.15607(13) 0.45077(9) 0.0410(4) Uani 0.913(2) 1 d PD A 1
F2 F 0.99490(15) 1.30448(12) 0.42126(9) 0.0429(4) Uani 0.913(2) 1 d PD A 1
F3 F 1.13958(12) 1.2561(2) 0.44957(9) 0.0661(8) Uani 0.913(2) 1 d PD A 1
F1B F 0.9524(10) 1.2009(17) 0.4494(10) 0.0661(8) Uani 0.087(2) 1 d PD A 2
F2B F 1.0885(14) 1.3222(9) 0.4349(9) 0.0410(4) Uani 0.087(2) 1 d PD A 2
F3B F 1.1098(13) 1.1770(13) 0.4570(9) 0.0429(4) Uani 0.087(2) 1 d PD A 2
F4 F 0.97677(15) 1.27179(13) 0.13136(10) 0.0505(4) Uani 1 1 d D . .
F5 F 1.15009(13) 1.28286(15) 0.15029(11) 0.0569(5) Uani 1 1 d D . .
F6 F 1.03220(17) 1.14503(12) 0.05651(8) 0.0543(5) Uani 1 1 d D . .
F7 F 0.86428(11) 0.43345(9) -0.01609(7) 0.0285(2) Uani 1 1 d D . .
F8 F 0.91406(14) 0.50878(11) -0.10348(9) 0.0450(4) Uani 1 1 d D . .
F9 F 0.73918(13) 0.42966(11) -0.10916(10) 0.0522(5) Uani 1 1 d D . .
F10 F 0.5495(11) 0.7126(9) -0.0487(4) 0.042(2) Uani 0.56(3) 1 d PD B 1
F11 F 0.5520(8) 0.7486(14) 0.0762(4) 0.071(3) Uani 0.56(3) 1 d PD B 1
F12 F 0.6369(6) 0.8746(4) 0.0308(8) 0.053(2) Uani 0.56(3) 1 d PD B 1
F10B F 0.5324(8) 0.6916(15) 0.0548(10) 0.071(3) Uani 0.44(3) 1 d PD B 2
F11B F 0.6147(8) 0.8579(10) 0.0659(10) 0.063(4) Uani 0.44(3) 1 d PD B 2
F12B F 0.5605(13) 0.7319(13) -0.0498(4) 0.038(2) Uani 0.44(3) 1 d PD B 2
F13 F 1.40252(11) 0.77316(10) 0.30859(10) 0.0409(4) Uani 1 1 d D . .
F14 F 1.51722(9) 0.91373(11) 0.29109(9) 0.0363(3) Uani 1 1 d D . .
F15 F 1.39970(11) 0.93902(11) 0.37041(8) 0.0344(3) Uani 1 1 d D . .
F16 F 1.4091(4) 0.9031(8) 0.0201(6) 0.0436(17) Uani 0.54(2) 1 d PD C 1
F17 F 1.2450(5) 0.9065(6) -0.0207(4) 0.0489(13) Uani 0.54(2) 1 d PD C 1
F18 F 1.2776(11) 0.7518(4) -0.0411(4) 0.057(3) Uani 0.54(2) 1 d PD C 1
F16B F 1.4030(7) 0.9199(8) 0.0197(7) 0.052(2) Uani 0.46(2) 1 d PD C 2
F17B F 1.2314(6) 0.852(2) -0.0369(6) 0.079(5) Uani 0.46(2) 1 d PD C 2
F18B F 1.3291(11) 0.7460(5) -0.0197(7) 0.057(2) Uani 0.46(2) 1 d PD C 2
F19 F 1.05355(10) 0.50725(9) 0.30045(7) 0.0251(2) Uani 1 1 d D . .
F20 F 1.14090(10) 0.64933(10) 0.40366(8) 0.0308(3) Uani 1 1 d D . .
F21 F 0.98906(10) 0.53323(10) 0.41078(7) 0.0273(2) Uani 1 1 d D . .
F22 F 0.74267(12) 0.85667(11) 0.42968(10) 0.0454(4) Uani 1 1 d D . .
F23 F 0.64044(10) 0.75451(13) 0.31495(9) 0.0384(3) Uani 1 1 d D . .
F24 F 0.67057(10) 0.68169(10) 0.40579(8) 0.0278(2) Uani 1 1 d D . .
Ir1 Ir 0.567334(5) 0.311256(5) 0.332072(4) 0.01170(2) Uani 1 1 d D . .
N1 N 0.64326(12) 0.40169(12) 0.26077(8) 0.0162(3) Uani 1 1 d D . .
N2 N 0.47598(11) 0.42650(11) 0.33145(8) 0.0137(2) Uani 1 1 d D . .
O1 O 0.80849(11) 0.35542(12) 0.27583(8) 0.0245(3) Uani 1 1 d D . .
H1 H 0.7911 0.3550 0.3205 0.037 Uiso 1 1 calc RD . .
O2 O 0.40594(10) 0.41202(10) 0.44192(7) 0.0167(2) Uani 1 1 d D . .
H2A H 0.3711 0.4436 0.4750 0.025 Uiso 1 1 calc RD . .

loop_
_atom_site_aniso_label
_atom_site_aniso_U_11
_atom_site_aniso_U_22
_atom_site_aniso_U_33
_atom_site_aniso_U_23
_atom_site_aniso_U_13
_atom_site_aniso_U_12
C1 0.0186(8) 0.0171(8) 0.0157(8) -0.0014(6) 0.0063(6) -0.0005(6)
C2 0.0241(9) 0.0251(9) 0.0176(8) 0.0007(7) 0.0106(7) -0.0028(7)
C3 0.0341(10) 0.0279(10) 0.0152(8) 0.0061(7) 0.0087(7) -0.0044(8)
C4 0.0297(9) 0.0237(9) 0.0164(8) 0.0080(7) 0.0038(7) 0.0000(7)
C5 0.0200(8) 0.0153(7) 0.0113(7) 0.0025(6) 0.0020(6) -0.0001(6)
C6 0.0180(7) 0.0131(7) 0.0137(7) 0.0037(6) 0.0007(6) 0.0015(6)
C7 0.0258(9) 0.0188(8) 0.0187(8) 0.0088(6) 0.0006(7) 0.0066(7)
C8 0.0240(9) 0.0203(8) 0.0241(9) 0.0075(7) -0.0004(7) 0.0097(7)
C9 0.0197(8) 0.0197(8) 0.0208(8) 0.0058(6) 0.0038(6) 0.0094(6)
C10 0.0162(7) 0.0129(7) 0.0142(7) 0.0026(6) 0.0019(6) 0.0038(6)
C11 0.0219(8) 0.0119(7) 0.0233(8) 0.0015(6) 0.0107(7) 0.0033(6)
C12 0.0134(7) 0.0130(7) 0.0356(10) 0.0074(7) 0.0032(7) 0.0049(6)
C13 0.0219(8) 0.0144(7) 0.0202(8) 0.0075(6) 0.0021(6) 0.0011(6)
C14 0.0149(7) 0.0104(7) 0.0249(8) 0.0045(6) 0.0066(6) 0.0016(6)
C15 0.0186(8) 0.0100(7) 0.0190(8) 0.0024(6) -0.0007(6) 0.0021(6)
C16 0.0464(13) 0.0235(10) 0.0333(11) -0.0045(8) 0.0265(10) 0.0013(9)
C17 0.0168(9) 0.0303(11) 0.0733(18) 0.0187(11) -0.0015(10) 0.0088(8)
C18 0.0534(14) 0.0283(10) 0.0220(10) 0.0134(8) -0.0027(9) -0.0035(10)
C19 0.0200(9) 0.0187(8) 0.0511(13) 0.0040(8) 0.0189(9) 0.0021(7)
C20 0.0368(11) 0.0204(9) 0.0319(11) 0.0058(8) -0.0139(9) 0.0024(8)
C21 0.0101(6) 0.0136(7) 0.0121(7) 0.0034(5) 0.0020(5) 0.0042(5)
C22 0.0133(7) 0.0167(7) 0.0118(7) 0.0032(6) 0.0020(5) 0.0041(6)
C23 0.0142(7) 0.0169(7) 0.0140(7) -0.0005(6) 0.0025(6) 0.0045(6)
C24 0.0190(8) 0.0129(7) 0.0247(9) 0.0021(6) 0.0017(6) 0.0061(6)
C25 0.0195(8) 0.0162(7) 0.0190(8) 0.0074(6) 0.0011(6) 0.0054(6)
C26 0.0179(7) 0.0149(7) 0.0122(7) 0.0035(6) 0.0017(6) 0.0044(6)
C27 0.0227(9) 0.0255(9) 0.0206(9) -0.0049(7) 0.0042(7) 0.0057(7)
C28 0.0355(11) 0.0217(9) 0.0291(10) 0.0144(8) 0.0012(8) 0.0060(8)
C29 0.0123(6) 0.0132(7) 0.0114(7) 0.0050(5) 0.0040(5) 0.0045(5)
C30 0.0130(7) 0.0136(7) 0.0140(7) 0.0051(6) 0.0033(5) 0.0048(5)
C31 0.0180(7) 0.0126(7) 0.0121(7) 0.0036(5) 0.0034(6) 0.0055(6)
C32 0.0159(7) 0.0188(8) 0.0141(7) 0.0025(6) -0.0004(6) 0.0044(6)
C33 0.0140(7) 0.0243(8) 0.0162(8) 0.0026(6) 0.0003(6) 0.0101(6)
C34 0.0161(7) 0.0170(7) 0.0136(7) 0.0022(6) 0.0024(6) 0.0084(6)
C35 0.0248(9) 0.0153(7) 0.0173(8) 0.0006(6) -0.0016(6) 0.0080(7)
C36 0.0223(9) 0.0415(12) 0.0262(10) -0.0037(9) -0.0053(8) 0.0194(9)
C37 0.0113(6) 0.0104(6) 0.0140(7) 0.0030(5) 0.0026(5) 0.0029(5)
C38 0.0138(7) 0.0117(7) 0.0175(7) 0.0050(6) 0.0014(6) 0.0028(5)
C39 0.0121(7) 0.0112(7) 0.0267(9) 0.0054(6) -0.0010(6) 0.0027(6)
C40 0.0121(7) 0.0154(7) 0.0334(10) 0.0037(7) 0.0068(7) 0.0046(6)
C41 0.0165(8) 0.0180(8) 0.0208(8) 0.0010(6) 0.0091(6) 0.0028(6)
C42 0.0133(7) 0.0155(7) 0.0156(7) 0.0020(6) 0.0038(6) 0.0024(6)
C43 0.0153(8) 0.0173(8) 0.0428(11) 0.0151(8) -0.0044(7) 0.0019(6)
C44 0.0211(9) 0.0371(11) 0.0237(9) 0.0001(8) 0.0116(7) -0.0008(8)
C45 0.0118(6) 0.0123(6) 0.0110(7) 0.0028(5) 0.0018(5) 0.0031(5)
C46 0.0128(7) 0.0130(7) 0.0142(7) 0.0036(5) 0.0038(5) 0.0043(5)
C47 0.0143(7) 0.0125(7) 0.0140(7) 0.0042(5) 0.0011(5) 0.0050(6)
C48 0.0156(7) 0.0138(7) 0.0128(7) 0.0046(6) 0.0031(5) 0.0034(6)
C49 0.0120(7) 0.0158(7) 0.0132(7) 0.0035(6) 0.0044(5) 0.0045(6)
C50 0.0137(7) 0.0146(7) 0.0137(7) 0.0055(6) 0.0028(5) 0.0059(6)
C51 0.0183(8) 0.0187(8) 0.0214(8) 0.0096(6) 0.0047(6) 0.0070(6)
C52 0.0195(8) 0.0227(8) 0.0236(9) 0.0101(7) 0.0113(7) 0.0102(7)
B1 0.0114(7) 0.0130(7) 0.0103(7) 0.0037(6) 0.0028(6) 0.0043(6)
Cl1 0.01424(16) 0.01625(17) 0.01428(17) 0.00204(13) 0.00293(13) 0.00266(13)
F1 0.0644(11) 0.0347(8) 0.0212(7) 0.0025(6) 0.0198(7) 0.0127(7)
F2 0.0584(11) 0.0297(7) 0.0370(8) -0.0050(6) 0.0154(7) 0.0225(7)
F3 0.0179(7) 0.1161(19) 0.0245(8) -0.0322(9) -0.0055(6) 0.0172(9)
F1B 0.0179(7) 0.1161(19) 0.0245(8) -0.0322(9) -0.0055(6) 0.0172(9)
F2B 0.0644(11) 0.0347(8) 0.0212(7) 0.0025(6) 0.0198(7) 0.0127(7)
F3B 0.0584(11) 0.0297(7) 0.0370(8) -0.0050(6) 0.0154(7) 0.0225(7)
F4 0.0678(10) 0.0430(8) 0.0608(10) 0.0353(8) 0.0104(8) 0.0304(8)
F5 0.0427(8) 0.0648(11) 0.0650(11) 0.0498(9) -0.0012(7) -0.0098(7)
F6 0.1121(15) 0.0344(7) 0.0243(7) 0.0189(6) 0.0157(8) 0.0234(8)
F7 0.0425(7) 0.0201(5) 0.0288(6) 0.0092(5) 0.0067(5) 0.0177(5)
F8 0.0790(11) 0.0286(7) 0.0391(8) 0.0099(6) 0.0414(8) 0.0254(7)
F9 0.0471(8) 0.0274(7) 0.0551(9) -0.0206(6) -0.0325(7) 0.0195(6)
F10 0.026(2) 0.041(2) 0.040(3) -0.014(2) -0.021(3) 0.0165(18)
F11 0.051(4) 0.156(8) 0.047(3) 0.044(4) 0.032(2) 0.078(5)
F12 0.038(2) 0.0307(16) 0.075(4) -0.0068(19) -0.020(2) 0.0248(14)
F10B 0.035(3) 0.120(8) 0.102(7) 0.072(6) 0.042(4) 0.046(4)
F11B 0.035(3) 0.054(4) 0.073(6) -0.030(4) -0.021(3) 0.034(3)
F12B 0.034(4) 0.066(6) 0.025(3) 0.018(3) 0.002(3) 0.032(4)
F13 0.0296(6) 0.0224(6) 0.0725(10) 0.0275(6) -0.0100(6) 0.0042(5)
F14 0.0128(5) 0.0350(7) 0.0609(9) 0.0235(6) -0.0055(5) 0.0023(5)
F15 0.0324(6) 0.0352(7) 0.0302(6) 0.0105(5) -0.0120(5) 0.0074(5)
F16 0.011(2) 0.081(5) 0.040(3) 0.027(3) 0.0135(18) 0.005(2)
F17 0.053(3) 0.078(4) 0.034(2) 0.032(2) 0.0264(18) 0.030(2)
F18 0.087(6) 0.0326(18) 0.030(2) -0.0089(15) 0.031(3) -0.005(2)
F16B 0.060(5) 0.037(3) 0.033(4) -0.001(2) 0.023(3) -0.020(3)
F17B 0.027(2) 0.201(14) 0.029(3) 0.051(6) 0.019(2) 0.048(5)
F18B 0.075(5) 0.049(2) 0.035(3) -0.009(2) 0.030(3) 0.017(3)
F19 0.0294(6) 0.0218(5) 0.0314(6) 0.0101(5) 0.0113(5) 0.0163(5)
F20 0.0207(5) 0.0286(6) 0.0411(7) 0.0134(5) -0.0080(5) 0.0068(5)
F21 0.0331(6) 0.0307(6) 0.0313(6) 0.0223(5) 0.0118(5) 0.0160(5)
F22 0.0416(8) 0.0263(6) 0.0609(9) -0.0046(6) 0.0329(7) 0.0095(6)
F23 0.0235(6) 0.0686(10) 0.0454(8) 0.0355(7) 0.0165(5) 0.0288(6)
F24 0.0227(5) 0.0354(6) 0.0372(7) 0.0223(5) 0.0182(5) 0.0121(5)
Ir1 0.01070(3) 0.01090(3) 0.01296(3) 0.00297(2) 0.00381(2) 0.00263(2)
N1 0.0172(6) 0.0145(6) 0.0126(6) 0.0011(5) 0.0053(5) 0.0003(5)
N2 0.0150(6) 0.0108(6) 0.0142(6) 0.0033(5) 0.0025(5) 0.0029(5)
O1 0.0177(6) 0.0292(7) 0.0262(7) 0.0072(6) 0.0098(5) 0.0058(5)
O2 0.0200(6) 0.0189(6) 0.0151(6) 0.0064(5) 0.0069(4) 0.0097(5)

loop_
_atom_type_symbol
_atom_type_description
_atom_type_scat_dispersion_real
_atom_type_scat_dispersion_imag
_atom_type_scat_source
C C 0.0033 0.0016 'International Tables Vol C Tables 4.2.6.8 and 6.1.1.4'
H H 0.0000 0.0000 'International Tables Vol C Tables 4.2.6.8 and 6.1.1.4'
B B 0.0013 0.0007 'International Tables Vol C Tables 4.2.6.8 and 6.1.1.4'
Cl Cl 0.1484 0.1585 'International Tables Vol C Tables 4.2.6.8 and 6.1.1.4'
F F 0.0171 0.0103 'International Tables Vol C Tables 4.2.6.8 and 6.1.1.4'
Ir Ir -1.4442 7.9887 'International Tables Vol C Tables 4.2.6.8 and 6.1.1.4'
N N 0.0061 0.0033 'International Tables Vol C Tables 4.2.6.8 and 6.1.1.4'
O O 0.0106 0.0060 'International Tables Vol C Tables 4.2.6.8 and 6.1.1.4'

loop_
_geom_angle_atom_site_label_1
_geom_angle_atom_site_label_2
_geom_angle_atom_site_label_3
_geom_angle
O1 C1 N1 119.07(16)
O1 C1 C2 118.96(16)
N1 C1 C2 121.97(18)
C3 C2 C1 118.07(18)
C3 C2 H2 121.0
C1 C2 H2 121.0
C2 C3 C4 120.49(17)
C2 C3 H3 119.8
C4 C3 H3 119.8
C5 C4 C3 118.64(19)
C5 C4 H4 120.7
C3 C4 H4 120.7
N1 C5 C4 121.06(17)
N1 C5 C6 114.16(14)
C4 C5 C6 124.57(17)
N2 C6 C7 121.74(16)
N2 C6 C5 113.97(15)
C7 C6 C5 124.16(16)
C6 C7 C8 118.61(16)
C6 C7 H7 120.7
C8 C7 H7 120.7
C9 C8 C7 120.04(16)
C9 C8 H8 120.0
C7 C8 H8 120.0
C8 C9 C10 118.49(17)
C8 C9 H9 120.8
C10 C9 H9 120.8
O2 C10 N2 115.20(14)
O2 C10 C9 123.04(15)
N2 C10 C9 121.74(15)
C12 C11 C15 108.36(15)
C12 C11 C16 126.73(19)
C15 C11 C16 124.91(19)
C12 C11 Ir1 70.39(10)
C15 C11 Ir1 69.88(9)
C16 C11 Ir1 125.85(13)
C11 C12 C13 107.56(15)
C11 C12 C17 127.57(19)
C13 C12 C17 124.50(19)
C11 C12 Ir1 70.85(10)
C13 C12 Ir1 71.03(10)
C17 C12 Ir1 128.91(13)
C14 C13 C12 107.90(15)
C14 C13 C18 126.46(18)
C12 C13 C18 125.61(18)
C14 C13 Ir1 71.86(10)
C12 C13 Ir1 69.68(10)
C18 C13 Ir1 125.67(13)
C13 C14 C15 108.78(15)
C13 C14 C19 127.12(18)
C15 C14 C19 123.86(17)
C13 C14 Ir1 70.21(9)
C15 C14 Ir1 68.81(9)
C19 C14 Ir1 131.23(12)
C14 C15 C11 107.26(15)
C14 C15 C20 124.52(17)
C11 C15 C20 127.96(18)
C14 C15 Ir1 72.42(9)
C11 C15 Ir1 70.96(9)
C20 C15 Ir1 126.52(12)
C11 C16 H16A 109.5
C11 C16 H16B 109.5
H16A C16 H16B 109.5
C11 C16 H16C 109.5
H16A C16 H16C 109.5
H16B C16 H16C 109.5
C12 C17 H17A 109.5
C12 C17 H17B 109.5
H17A C17 H17B 109.5
C12 C17 H17C 109.5
H17A C17 H17C 109.5
H17B C17 H17C 109.5
C13 C18 H18A 109.5
C13 C18 H18B 109.5
H18A C18 H18B 109.5
C13 C18 H18C 109.5
H18A C18 H18C 109.5
H18B C18 H18C 109.5
C14 C19 H19A 109.5
C14 C19 H19B 109.5
H19A C19 H19B 109.5
C14 C19 H19C 109.5
H19A C19 H19C 109.5
H19B C19 H19C 109.5
C15 C20 H20A 109.5
C15 C20 H20B 109.5
H20A C20 H20B 109.5
C15 C20 H20C 109.5
H20A C20 H20C 109.5
H20B C20 H20C 109.5
C22 C21 C26 115.77(14)
C22 C21 B1 124.32(14)
C26 C21 B1 119.64(13)
C23 C22 C21 122.01(15)
C23 C22 H22 119.0
C21 C22 H22 119.0
C24 C23 C22 121.18(15)
C24 C23 C27 118.81(16)
C22 C23 C27 119.91(16)
C23 C24 C25 117.83(15)
C23 C24 H24 121.1
C25 C24 H24 121.1
C26 C25 C24 121.04(16)
C26 C25 C28 121.22(16)
C24 C25 C28 117.68(16)
C25 C26 C21 122.15(15)
C25 C26 H26 118.9
C21 C26 H26 118.9
F1B C27 F2B 108.9(9)
F3 C27 F1 109.5(2)
F3 C27 F2 105.53(18)
F1 C27 F2 104.32(16)
F1B C27 F3B 98.2(9)
F2B C27 F3B 100.2(8)
F1B C27 C23 122.2(8)
F2B C27 C23 116.7(6)
F3 C27 C23 112.05(16)
F1 C27 C23 112.73(16)
F2 C27 C23 112.21(17)
F3B C27 C23 106.3(6)
F6 C28 F4 105.96(18)
F6 C28 F5 107.9(2)
F4 C28 F5 104.98(18)
F6 C28 C25 113.48(16)
F4 C28 C25 112.74(18)
F5 C28 C25 111.30(17)
C34 C29 C30 115.78(14)
C34 C29 B1 121.55(14)
C30 C29 B1 122.08(13)
C31 C30 C29 122.18(14)
C31 C30 H30 118.9
C29 C30 H30 118.9
C32 C31 C30 120.83(15)
C32 C31 C35 120.18(15)
C30 C31 C35 118.96(15)
C31 C32 C33 118.05(15)
C31 C32 H32 121.0
C33 C32 H32 121.0
C34 C33 C32 121.01(15)
C34 C33 C36 119.72(16)
C32 C33 C36 119.19(16)
C33 C34 C29 122.16(15)
C33 C34 H34 118.9
C29 C34 H34 118.9
F8 C35 F9 107.20(17)
F8 C35 F7 105.16(15)
F9 C35 F7 105.97(15)
F8 C35 C31 113.29(15)
F9 C35 C31 112.96(15)
F7 C35 C31 111.68(14)
F11B C36 F12B 113.4(8)
F11 C36 F10 110.1(6)
F11 C36 F12 105.7(4)
F10 C36 F12 101.5(6)
F11B C36 F10B 102.9(5)
F12B C36 F10B 100.8(7)
F11 C36 C33 115.4(4)
F11B C36 C33 116.2(3)
F12B C36 C33 114.3(8)
F10 C36 C33 113.7(6)
F12 C36 C33 109.2(3)
F10B C36 C33 107.2(4)
C42 C37 C38 115.85(14)
C42 C37 B1 122.29(14)
C38 C37 B1 121.56(14)
C39 C38 C37 122.12(16)
C39 C38 H38 118.9
C37 C38 H38 118.9
C40 C39 C38 120.79(16)
C40 C39 C43 120.23(16)
C38 C39 C43 118.92(17)
C39 C40 C41 118.12(15)
C39 C40 H40 120.9
C41 C40 H40 120.9
C40 C41 C42 121.15(16)
C40 C41 C44 119.11(16)
C42 C41 C44 119.74(17)
C41 C42 C37 121.83(16)
C41 C42 H42 119.1
C37 C42 H42 119.1
F14 C43 F15 106.64(16)
F14 C43 F13 106.35(15)
F15 C43 F13 105.87(17)
F14 C43 C39 112.73(17)
F15 C43 C39 112.90(15)
F13 C43 C39 111.85(15)
F18 C44 F16 111.0(5)
F17B C44 F16B 111.4(7)
F18 C44 F17 102.5(5)
F16 C44 F17 102.7(5)
F17B C44 F18B 106.3(5)
F16B C44 F18B 99.8(5)
F17B C44 C41 116.7(3)
F18 C44 C41 116.5(3)
F16 C44 C41 112.8(5)
F16B C44 C41 113.5(5)
F17 C44 C41 109.9(3)
F18B C44 C41 107.4(4)
C46 C45 C50 115.20(14)
C46 C45 B1 124.49(14)
C50 C45 B1 120.17(13)
C47 C46 C45 122.15(14)
C47 C46 H46 118.9
C45 C46 H46 118.9
C48 C47 C46 121.42(14)
C48 C47 C51 120.73(15)
C46 C47 C51 117.80(14)
C47 C48 C49 117.40(14)
C47 C48 H48 121.3
C49 C48 H48 121.3
C50 C49 C48 121.12(14)
C50 C49 C52 118.39(15)
C48 C49 C52 120.46(15)
C49 C50 C45 122.65(14)
C49 C50 H50 118.7
C45 C50 H50 118.7
F21 C51 F19 106.93(14)
F21 C51 F20 106.62(14)
F19 C51 F20 105.27(14)
F21 C51 C47 113.81(14)
F19 C51 C47 112.28(14)
F20 C51 C47 111.39(14)
F22 C52 F24 106.26(15)
F22 C52 F23 106.57(16)
F24 C52 F23 105.82(15)
F22 C52 C49 112.28(15)
F24 C52 C49 113.35(14)
F23 C52 C49 112.05(15)
C45 B1 C37 113.29(12)
C45 B1 C21 112.11(12)
C37 B1 C21 104.33(12)
C45 B1 C29 103.54(12)
C37 B1 C29 112.51(12)
C21 B1 C29 111.30(12)
N1 Ir1 N2 75.67(6)
N1 Ir1 C15 110.34(6)
N2 Ir1 C15 101.61(6)
N1 Ir1 C12 118.03(7)
N2 Ir1 C12 163.34(6)
C15 Ir1 C12 65.65(7)
N1 Ir1 C11 97.02(6)
N2 Ir1 C11 135.57(6)
C15 Ir1 C11 39.16(7)
C12 Ir1 C11 38.76(7)
N1 Ir1 C13 157.30(7)
N2 Ir1 C13 126.72(6)
C15 Ir1 C13 65.16(7)
C12 Ir1 C13 39.28(7)
C11 Ir1 C13 65.01(7)
N1 Ir1 C14 147.80(6)
N2 Ir1 C14 98.74(6)
C15 Ir1 C14 38.77(7)
C12 Ir1 C14 64.59(6)
C11 Ir1 C14 64.46(6)
C13 Ir1 C14 37.93(7)
N1 Ir1 Cl1 84.97(4)
N2 Ir1 Cl1 91.79(4)
C15 Ir1 Cl1 161.63(5)
C12 Ir1 Cl1 98.59(5)
C11 Ir1 Cl1 131.77(5)
C13 Ir1 Cl1 96.76(5)
C14 Ir1 Cl1 127.17(5)
C1 N1 C5 119.43(15)
C1 N1 Ir1 124.46(13)
C5 N1 Ir1 116.07(11)
C10 N2 C6 118.91(14)
C10 N2 Ir1 125.43(11)
C6 N2 Ir1 114.86(11)
C1 O1 H1 109.5
C10 O2 H2A 109.5

loop_
_geom_bond_atom_site_label_1
_geom_bond_atom_site_label_2
_geom_bond_distance
C1 O1 1.337(2)
C1 N1 1.338(2)
C1 C2 1.398(3)
C2 C3 1.368(3)
C2 H2 0.9500
C3 C4 1.393(3)
C3 H3 0.9500
C4 C5 1.383(2)
C4 H4 0.9500
C5 N1 1.360(2)
C5 C6 1.469(2)
C6 N2 1.366(2)
C6 C7 1.378(2)
C7 C8 1.392(3)
C7 H7 0.9500
C8 C9 1.376(3)
C8 H8 0.9500
C9 C10 1.401(2)
C9 H9 0.9500
C10 O2 1.332(2)
C10 N2 1.339(2)
C11 C12 1.430(3)
C11 C15 1.442(2)
C11 C16 1.495(3)
C11 Ir1 2.1585(17)
C12 C13 1.453(3)
C12 C17 1.495(3)
C12 Ir1 2.1524(17)
C13 C14 1.418(2)
C13 C18 1.498(3)
C13 Ir1 2.1707(17)
C14 C15 1.440(2)
C14 C19 1.494(2)
C14 Ir1 2.1922(16)
C15 C20 1.501(3)
C15 Ir1 2.1441(16)
C16 H16A 0.9800
C16 H16B 0.9800
C16 H16C 0.9800
C17 H17A 0.9800
C17 H17B 0.9800
C17 H17C 0.9800
C18 H18A 0.9800
C18 H18B 0.9800
C18 H18C 0.9800
C19 H19A 0.9800
C19 H19B 0.9800
C19 H19C 0.9800
C20 H20A 0.9800
C20 H20B 0.9800
C20 H20C 0.9800
C21 C22 1.399(2)
C21 C26 1.408(2)
C21 B1 1.642(2)
C22 C23 1.397(2)
C22 H22 0.9500
C23 C24 1.381(3)
C23 C27 1.498(2)
C24 C25 1.393(2)
C24 H24 0.9500
C25 C26 1.386(2)
C25 C28 1.498(3)
C26 H26 0.9500
C27 F1B 1.279(11)
C27 F2B 1.310(10)
C27 F3 1.314(2)
C27 F1 1.326(3)
C27 F2 1.349(2)
C27 F3B 1.450(11)
C28 F6 1.321(3)
C28 F4 1.332(3)
C28 F5 1.341(3)
C29 C34 1.401(2)
C29 C30 1.403(2)
C29 B1 1.642(2)
C30 C31 1.394(2)
C30 H30 0.9500
C31 C32 1.385(2)
C31 C35 1.499(2)
C32 C33 1.389(2)
C32 H32 0.9500
C33 C34 1.389(2)
C33 C36 1.496(2)
C34 H34 0.9500
C35 F8 1.334(2)
C35 F9 1.335(2)
C35 F7 1.336(2)
C36 F11 1.259(7)
C36 F11B 1.262(6)
C36 F12B 1.300(8)
C36 F10 1.323(7)
C36 F12 1.410(6)
C36 F10B 1.423(7)
C37 C42 1.402(2)
C37 C38 1.404(2)
C37 B1 1.639(2)
C38 C39 1.396(2)
C38 H38 0.9500
C39 C40 1.383(3)
C39 C43 1.498(2)
C40 C41 1.385(3)
C40 H40 0.9500
C41 C42 1.395(2)
C41 C44 1.495(3)
C42 H42 0.9500
C43 F14 1.341(2)
C43 F15 1.341(3)
C43 F13 1.345(2)
C44 F17B 1.237(6)
C44 F18 1.287(4)
C44 F16 1.307(5)
C44 F16B 1.328(7)
C44 F17 1.407(6)
C44 F18B 1.419(7)
C45 C46 1.402(2)
C45 C50 1.407(2)
C45 B1 1.639(2)
C46 C47 1.395(2)
C46 H46 0.9500
C47 C48 1.387(2)
C47 C51 1.498(2)
C48 C49 1.389(2)
C48 H48 0.9500
C49 C50 1.387(2)
C49 C52 1.500(2)
C50 H50 0.9500
C51 F21 1.331(2)
C51 F19 1.350(2)
C51 F20 1.352(2)
C52 F22 1.334(2)
C52 F24 1.336(2)
C52 F23 1.341(2)
Cl1 Ir1 2.4148(4)
Ir1 N1 2.1012(14)
Ir1 N2 2.1098(14)
O1 H1 0.8400
O2 H2A 0.8400

loop_
_geom_hbond_atom_site_label_D
_geom_hbond_atom_site_label_H
_geom_hbond_atom_site_label_A
_geom_hbond_distance_DH
_geom_hbond_distance_HA
_geom_hbond_distance_DA
_geom_hbond_angle_DHA
_geom_hbond_site_symmetry_A
O1 H1 Cl1 0.84 2.57 3.3063(14) 147.5 .
O2 H2A Cl1 0.84 2.26 3.0922(13) 171.0 2_666

loop_
_geom_torsion_atom_site_label_1
_geom_torsion_atom_site_label_2
_geom_torsion_atom_site_label_3
_geom_torsion_atom_site_label_4
_geom_torsion
O1 C1 C2 C3 -176.06(17)
N1 C1 C2 C3 4.0(3)
C1 C2 C3 C4 0.8(3)
C2 C3 C4 C5 -2.4(3)
C3 C4 C5 N1 -0.7(3)
C3 C4 C5 C6 173.66(17)
N1 C5 C6 N2 5.2(2)
C4 C5 C6 N2 -169.51(16)
N1 C5 C6 C7 -179.06(16)
C4 C5 C6 C7 6.3(3)
N2 C6 C7 C8 1.0(3)
C5 C6 C7 C8 -174.51(16)
C6 C7 C8 C9 3.6(3)
C7 C8 C9 C10 -2.5(3)
C8 C9 C10 O2 178.30(16)
C8 C9 C10 N2 -3.4(3)
C15 C11 C12 C13 2.12(19)
C16 C11 C12 C13 -177.42(17)
Ir1 C11 C12 C13 61.92(11)
C15 C11 C12 C17 175.32(18)
C16 C11 C12 C17 -4.2(3)
Ir1 C11 C12 C17 -124.88(19)
C15 C11 C12 Ir1 -59.80(11)
C16 C11 C12 Ir1 120.66(18)
C11 C12 C13 C14 0.26(19)
C17 C12 C13 C14 -173.20(17)
Ir1 C12 C13 C14 62.06(12)
C11 C12 C13 C18 178.22(17)
C17 C12 C13 C18 4.8(3)
Ir1 C12 C13 C18 -119.97(18)
C11 C12 C13 Ir1 -61.80(12)
C17 C12 C13 Ir1 124.73(18)
C12 C13 C14 C15 -2.55(19)
C18 C13 C14 C15 179.51(17)
Ir1 C13 C14 C15 58.12(11)
C12 C13 C14 C19 172.01(16)
C18 C13 C14 C19 -5.9(3)
Ir1 C13 C14 C19 -127.32(17)
C12 C13 C14 Ir1 -60.67(11)
C18 C13 C14 Ir1 121.39(19)
C13 C14 C15 C11 3.84(18)
C19 C14 C15 C11 -170.94(16)
Ir1 C14 C15 C11 62.82(11)
C13 C14 C15 C20 178.35(16)
C19 C14 C15 C20 3.6(3)
Ir1 C14 C15 C20 -122.67(17)
C13 C14 C15 Ir1 -58.98(12)
C19 C14 C15 Ir1 126.24(16)
C12 C11 C15 C14 -3.66(18)
C16 C11 C15 C14 175.89(17)
Ir1 C11 C15 C14 -63.78(11)
C12 C11 C15 C20 -177.92(17)
C16 C11 C15 C20 1.6(3)
Ir1 C11 C15 C20 121.95(18)
C12 C11 C15 Ir1 60.12(12)
C16 C11 C15 Ir1 -120.33(18)
C26 C21 C22 C23 1.3(2)
B1 C21 C22 C23 175.32(14)
C21 C22 C23 C24 -1.1(3)
C21 C22 C23 C27 -177.37(15)
C22 C23 C24 C25 -0.1(3)
C27 C23 C24 C25 176.18(16)
C23 C24 C25 C26 1.1(3)
C23 C24 C25 C28 -176.25(17)
C24 C25 C26 C21 -0.9(3)
C28 C25 C26 C21 176.36(17)
C22 C21 C26 C25 -0.3(2)
B1 C21 C26 C25 -174.63(15)
C24 C23 C27 F1B 115.1(11)
C22 C23 C27 F1B -68.5(11)
C24 C23 C27 F2B -23.0(9)
C22 C23 C27 F2B 153.3(9)
C24 C23 C27 F3 -86.6(2)
C22 C23 C27 F3 89.7(2)
C24 C23 C27 F1 149.34(18)
C22 C23 C27 F1 -34.3(2)
C24 C23 C27 F2 31.9(2)
C22 C23 C27 F2 -151.73(17)
C24 C23 C27 F3B -133.8(8)
C22 C23 C27 F3B 42.6(8)
C26 C25 C28 F6 8.6(3)
C24 C25 C28 F6 -174.07(18)
C26 C25 C28 F4 129.04(19)
C24 C25 C28 F4 -53.6(2)
C26 C25 C28 F5 -113.3(2)
C24 C25 C28 F5 64.1(2)
C34 C29 C30 C31 0.1(2)
B1 C29 C30 C31 171.40(14)
C29 C30 C31 C32 -0.6(2)
C29 C30 C31 C35 -178.52(15)
C30 C31 C32 C33 0.4(3)
C35 C31 C32 C33 178.22(16)
C31 C32 C33 C34 0.4(3)
C31 C32 C33 C36 -176.26(18)
C32 C33 C34 C29 -1.0(3)
C36 C33 C34 C29 175.67(18)
C30 C29 C34 C33 0.7(2)
B1 C29 C34 C33 -170.65(16)
C32 C31 C35 F8 114.44(19)
C30 C31 C35 F8 -67.7(2)
C32 C31 C35 F9 -7.7(2)
C30 C31 C35 F9 170.20(16)
C32 C31 C35 F7 -127.04(17)
C30 C31 C35 F7 50.9(2)
C34 C33 C36 F11 -71.6(8)
C32 C33 C36 F11 105.1(8)
C34 C33 C36 F11B 12.4(12)
C32 C33 C36 F11B -170.9(12)
C34 C33 C36 F12B 147.3(8)
C32 C33 C36 F12B -35.9(8)
C34 C33 C36 F10 159.8(6)
C32 C33 C36 F10 -23.4(6)
C34 C33 C36 F12 47.3(6)
C32 C33 C36 F12 -136.0(6)
C34 C33 C36 F10B -102.0(9)
C32 C33 C36 F10B 74.8(9)
C42 C37 C38 C39 -3.5(2)
B1 C37 C38 C39 -177.29(14)
C37 C38 C39 C40 2.9(2)
C37 C38 C39 C43 -174.25(15)
C38 C39 C40 C41 0.5(2)
C43 C39 C40 C41 177.56(16)
C39 C40 C41 C42 -3.0(3)
C39 C40 C41 C44 176.79(17)
C40 C41 C42 C37 2.3(3)
C44 C41 C42 C37 -177.50(17)
C38 C37 C42 C41 1.0(2)
B1 C37 C42 C41 174.71(15)
C40 C39 C43 F14 22.9(2)
C38 C39 C43 F14 -159.95(16)
C40 C39 C43 F15 143.84(17)
C38 C39 C43 F15 -39.0(2)
C40 C39 C43 F13 -96.9(2)
C38 C39 C43 F13 80.3(2)
C40 C41 C44 F17B -170.9(12)
C42 C41 C44 F17B 8.9(13)
C40 C41 C44 F18 102.6(8)
C42 C41 C44 F18 -77.6(8)
C40 C41 C44 F16 -27.4(5)
C42 C41 C44 F16 152.3(5)
C40 C41 C44 F16B -39.3(7)
C42 C41 C44 F16B 140.5(6)
C40 C41 C44 F17 -141.4(4)
C42 C41 C44 F17 38.4(4)
C40 C41 C44 F18B 70.0(6)
C42 C41 C44 F18B -110.2(6)
C50 C45 C46 C47 -2.6(2)
B1 C45 C46 C47 -178.32(14)
C45 C46 C47 C48 2.7(2)
C45 C46 C47 C51 -174.86(15)
C46 C47 C48 C49 -0.6(2)
C51 C47 C48 C49 176.80(15)
C47 C48 C49 C50 -1.2(2)
C47 C48 C49 C52 -179.44(15)
C48 C49 C50 C45 1.1(2)
C52 C49 C50 C45 179.38(15)
C46 C45 C50 C49 0.8(2)
B1 C45 C50 C49 176.71(14)
C48 C47 C51 F21 6.3(2)
C46 C47 C51 F21 -176.17(15)
C48 C47 C51 F19 127.94(16)
C46 C47 C51 F19 -54.5(2)
C48 C47 C51 F20 -114.28(17)
C46 C47 C51 F20 63.3(2)
C50 C49 C52 F22 -75.4(2)
C48 C49 C52 F22 102.89(19)
C50 C49 C52 F24 164.15(15)
C48 C49 C52 F24 -17.5(2)
C50 C49 C52 F23 44.5(2)
C48 C49 C52 F23 -137.21(16)
C46 C45 B1 C37 -18.1(2)
C50 C45 B1 C37 166.43(14)
C46 C45 B1 C21 -135.87(15)
C50 C45 B1 C21 48.66(19)
C46 C45 B1 C29 104.06(16)
C50 C45 B1 C29 -71.42(17)
C42 C37 B1 C45 147.88(15)
C38 C37 B1 C45 -38.8(2)
C42 C37 B1 C21 -89.92(17)
C38 C37 B1 C21 83.45(17)
C42 C37 B1 C29 30.9(2)
C38 C37 B1 C29 -155.77(14)
C22 C21 B1 C45 19.7(2)
C26 C21 B1 C45 -166.43(14)
C22 C21 B1 C37 -103.23(16)
C26 C21 B1 C37 70.59(17)
C22 C21 B1 C29 135.19(15)
C26 C21 B1 C29 -50.99(19)
C34 C29 B1 C45 87.95(17)
C30 C29 B1 C45 -82.85(17)
C34 C29 B1 C37 -149.37(15)
C30 C29 B1 C37 39.8(2)
C34 C29 B1 C21 -32.7(2)
C30 C29 B1 C21 156.52(14)
O1 C1 N1 C5 173.02(15)
C2 C1 N1 C5 -7.1(2)
O1 C1 N1 Ir1 -9.5(2)
C2 C1 N1 Ir1 170.44(13)
C4 C5 N1 C1 5.3(2)
C6 C5 N1 C1 -169.55(14)
C4 C5 N1 Ir1 -172.39(13)
C6 C5 N1 Ir1 12.74(18)
O2 C10 N2 C6 -173.69(14)
C9 C10 N2 C6 7.9(2)
O2 C10 N2 Ir1 17.1(2)
C9 C10 N2 Ir1 -161.32(13)
C7 C6 N2 C10 -6.7(2)
C5 C6 N2 C10 169.24(14)
C7 C6 N2 Ir1 163.64(13)
C5 C6 N2 Ir1 -20.46(17)
